data_7010306
loop_
_publ_author_name
'Moser, Daniel F.'
'Carrow, Christopher J.'
'Stahl, Lothar'
'Staples, Richard J.'

_publ_section_title
;
 Titanium complexes of bis(1\%-amido)cyclodiphosph(III)azanes and
 bis(1\%-amido)cyclodiphosph(V)azanes: facial versus lateral
 coordination&#x200A;&#x2020;
;
_journal_issue 8
_journal_name_full 'Journal of the Chemical Society, Dalton Transactions'
_journal_page_first 1246
_journal_paper_doi 10.1039/b007877h
_journal_year 2001
_chemical_formula_sum 'C23 H45 Cl3 N4 P2 S2 Ti'
_chemical_formula_weight 657.94
_chemical_name_systematic
; 
? 
;
_space_group_IT_number 11
_symmetry_cell_setting monoclinic
_symmetry_space_group_name_Hall '-P 2yb'
_symmetry_space_group_name_H-M 'P 1 21/m 1'
_atom_sites_solution_hydrogens geom
_atom_sites_solution_primary direct
_atom_sites_solution_secondary difmap
_audit_creation_method SHELXL-97
_cell_angle_alpha 90.00
_cell_angle_beta 94.488(9)
_cell_angle_gamma 90.00
_cell_formula_units_Z 2
_cell_length_a 9.1295(10)
_cell_length_b 13.4498(14)
_cell_length_c 14.1424(14)
_cell_measurement_reflns_used 35
_cell_measurement_temperature 293(2)
_cell_measurement_theta_max 12.42
_cell_measurement_theta_min 5.76
_cell_volume 1731.2(3)
_computing_cell_refinement 'Bruker XSCANS'
_computing_data_collection 'Bruker XSCANS'
_computing_data_reduction 'Bruker SHELXTL'
_computing_molecular_graphics 'Bruker SHELXTL'
_computing_publication_material 'Bruker SHELXTL'
_computing_structure_refinement 'SHELXL-97 (Sheldrick, 1997)'
_computing_structure_solution 'SHELXS-97 (Sheldrick, 1990)'
_diffrn_ambient_temperature 293(2)
_diffrn_measured_fraction_theta_full 0.998
_diffrn_measured_fraction_theta_max 0.998
_diffrn_measurement_device_type 'Bruker P4'
_diffrn_measurement_method '\w scans'
_diffrn_radiation_monochromator graphite
_diffrn_radiation_source 'fine-focus sealed tube'
_diffrn_radiation_type MoK\a
_diffrn_radiation_wavelength 0.71073
_diffrn_reflns_av_R_equivalents 0.0848
_diffrn_reflns_av_sigmaI/netI 0.0479
_diffrn_reflns_limit_h_max 10
_diffrn_reflns_limit_h_min -1
_diffrn_reflns_limit_k_max 1
_diffrn_reflns_limit_k_min -15
_diffrn_reflns_limit_l_max 16
_diffrn_reflns_limit_l_min -16
_diffrn_reflns_number 4142
_diffrn_reflns_theta_full 25.00
_diffrn_reflns_theta_max 25.00
_diffrn_reflns_theta_min 2.09
_diffrn_standards_interval_count 97
_diffrn_standards_number 3
_exptl_absorpt_coefficient_mu 0.700
_exptl_absorpt_correction_type none
_exptl_crystal_colour orange
_exptl_crystal_density_diffrn 1.262
_exptl_crystal_density_method 'not measured'
_exptl_crystal_description rods
_exptl_crystal_F_000 692
_exptl_crystal_size_max 0.6
_exptl_crystal_size_mid 0.5
_exptl_crystal_size_min 0.4
_refine_diff_density_max 0.471
_refine_diff_density_min -0.498
_refine_diff_density_rms 0.104
_refine_ls_extinction_method none
_refine_ls_goodness_of_fit_ref 1.084
_refine_ls_hydrogen_treatment mixed
_refine_ls_matrix_type full
_refine_ls_number_parameters 192
_refine_ls_number_reflns 3177
_refine_ls_number_restraints 0
_refine_ls_restrained_S_all 1.084
_refine_ls_R_factor_all 0.0684
_refine_ls_R_factor_gt 0.0480
_refine_ls_shift/su_max 0.074
_refine_ls_shift/su_mean 0.030
_refine_ls_structure_factor_coef Fsqd
_refine_ls_weighting_details 'calc w=1/[\s^2^(Fo^2^)+(0.0759P)^2^+0.6401P] where P=(Fo^2^+2Fc^2^)/3'
_refine_ls_weighting_scheme calc
_refine_ls_wR_factor_gt 0.1279
_refine_ls_wR_factor_ref 0.1390
_reflns_number_gt 2481
_reflns_number_total 3177
_reflns_threshold_expression >2sigma(I)
_cod_data_source_file b007877h.txt
_cod_data_source_block 9
_cod_depositor_comments
;
The following automatic conversions were performed:
'_symmetry_cell_setting' value 'Monoclinic' changed to 'monoclinic'
according to '/home/saulius/struct/CIF-dictionaries/cif_core.dic'
dictionary named 'cif_core.dic' version 2.4.1 from 2010-06-29.

Automatic conversion script
Id: cif_fix_enum 1527 2010-12-29 10:47:43Z saulius 
;
_cod_original_sg_symbol_H-M P2(1)/m
_cod_database_code 7010306

loop_
_symmetry_equiv_pos_as_xyz
'x, y, z'
'-x, y+1/2, -z'
'-x, -y, -z'
'x, -y-1/2, z'

loop_
_atom_site_label
_atom_site_type_symbol
_atom_site_fract_x
_atom_site_fract_y
_atom_site_fract_z
_atom_site_U_iso_or_equiv
_atom_site_adp_type
_atom_site_occupancy
_atom_site_symmetry_multiplicity
_atom_site_calc_flag
_atom_site_refinement_flags
_atom_site_disorder_assembly
_atom_site_disorder_group
Ti1 Ti 0.30661(9) 0.2500 0.57713(6) 0.0512(3) Uani 1 2 d S . .
P1 P 0.16552(11) 0.2500 0.38676(7) 0.0364(3) Uani 1 2 d S . .
P2 P 0.04495(11) 0.2500 0.22182(7) 0.0404(3) Uani 1 2 d S . .
S1 S 0.05980(12) 0.2500 0.50617(7) 0.0485(3) Uani 1 2 d S . .
S2 S -0.16155(13) 0.2500 0.18330(9) 0.0663(4) Uani 1 2 d S . .
Cl1 Cl 0.1805(2) 0.2500 0.71101(9) 0.0860(5) Uani 1 2 d S . .
Cl2 Cl 0.42523(14) 0.11005(9) 0.61149(9) 0.0983(4) Uani 1 1 d . . .
N1 N 0.3317(4) 0.2500 0.4353(2) 0.0437(8) Uani 1 2 d S . .
N2 N 0.1124(2) 0.16571(17) 0.30503(15) 0.0401(5) Uani 1 1 d . . .
N3 N 0.1504(5) 0.2500 0.1350(3) 0.0527(10) Uani 1 2 d S . .
C1 C 0.4733(5) 0.2500 0.3841(4) 0.0565(12) Uani 1 2 d S . .
C2 C 0.6031(7) 0.2500 0.4500(6) 0.190(6) Uani 1 2 d S . .
H2A H 0.6135 0.1862 0.4801 0.285 Uiso 0.50 1 calc PR . .
H2B H 0.5936 0.3004 0.4972 0.285 Uiso 0.50 1 calc PR . .
H2C H 0.6882 0.2634 0.4163 0.285 Uiso 0.50 1 calc PR . .
C3 C 0.4763(6) 0.1607(4) 0.3186(5) 0.131(2) Uani 1 1 d . . .
H3A H 0.5500 0.1704 0.2747 0.196 Uiso 1 1 calc R . .
H3B H 0.3820 0.1532 0.2843 0.196 Uiso 1 1 calc R . .
H3C H 0.4987 0.1019 0.3555 0.196 Uiso 1 1 calc R . .
C4 C 0.0757(4) 0.0567(2) 0.3141(2) 0.0533(8) Uani 1 1 d . . .
C5 C 0.1820(5) 0.0100(3) 0.3887(3) 0.0766(11) Uani 1 1 d . . .
H5A H 0.2796 0.0123 0.3681 0.115 Uiso 1 1 calc R . .
H5B H 0.1545 -0.0580 0.3983 0.115 Uiso 1 1 calc R . .
H5C H 0.1793 0.0459 0.4473 0.115 Uiso 1 1 calc R . .
C6 C -0.0805(4) 0.0457(3) 0.3437(3) 0.0795(11) Uani 1 1 d . . .
H6A H -0.0884 0.0782 0.4035 0.119 Uiso 1 1 calc R . .
H6B H -0.1035 -0.0235 0.3495 0.119 Uiso 1 1 calc R . .
H6C H -0.1481 0.0757 0.2966 0.119 Uiso 1 1 calc R . .
C7 C 0.0894(6) 0.0093(3) 0.2184(3) 0.0947(15) Uani 1 1 d . . .
H7A H 0.0226 0.0410 0.1719 0.142 Uiso 1 1 calc R . .
H7B H 0.0661 -0.0601 0.2216 0.142 Uiso 1 1 calc R . .
H7C H 0.1881 0.0170 0.2007 0.142 Uiso 1 1 calc R . .
C8 C 0.1291(6) 0.2500 0.0283(3) 0.0672(14) Uani 1 2 d S . .
C9 C 0.2841(8) 0.2500 -0.0038(4) 0.099(2) Uani 1 2 d S . .
H9A H 0.2805 0.2377 -0.0708 0.148 Uiso 0.50 1 calc PR . .
H9B H 0.3408 0.1989 0.0293 0.148 Uiso 0.50 1 calc PR . .
H9C H 0.3291 0.3135 0.0099 0.148 Uiso 0.50 1 calc PR . .
C10 C 0.0505(7) 0.1571(5) -0.0065(3) 0.117(2) Uani 1 1 d . . .
H10A H 0.1045 0.0998 0.0171 0.176 Uiso 1 1 calc R . .
H10B H 0.0431 0.1562 -0.0746 0.176 Uiso 1 1 calc R . .
H10C H -0.0462 0.1559 0.0156 0.176 Uiso 1 1 calc R . .
C1S C 0.6043(11) 0.4458(11) 0.0261(18) 0.181(6) Uani 1 1 d . . .
C2S C 0.562(3) 0.519(2) 0.1203(14) 0.265(9) Uani 1 1 d . . .
C3S C 0.437(3) 0.5906(15) 0.095(2) 0.303(11) Uani 1 1 d . . .
C4S C 0.490(9) 0.529(7) 0.0425(17) 0.470(7) Uani 0.50 1 d P . .
H35 H 0.226(5) 0.2500 0.146(3) 0.033(13) Uiso 1 2 d S . .

loop_
_atom_site_aniso_label
_atom_site_aniso_U_11
_atom_site_aniso_U_22
_atom_site_aniso_U_33
_atom_site_aniso_U_23
_atom_site_aniso_U_13
_atom_site_aniso_U_12
Ti1 0.0631(5) 0.0417(4) 0.0472(4) 0.000 -0.0062(4) 0.000
P1 0.0392(5) 0.0334(5) 0.0371(5) 0.000 0.0065(4) 0.000
P2 0.0429(6) 0.0412(6) 0.0374(5) 0.000 0.0057(4) 0.000
S1 0.0507(6) 0.0574(7) 0.0388(5) 0.000 0.0115(4) 0.000
S2 0.0463(6) 0.0870(10) 0.0648(7) 0.000 -0.0021(5) 0.000
Cl1 0.1213(12) 0.0946(11) 0.0421(6) 0.000 0.0070(7) 0.000
Cl2 0.1139(9) 0.0761(7) 0.1013(8) 0.0205(6) -0.0134(7) 0.0358(6)
N1 0.0411(18) 0.0416(19) 0.0481(18) 0.000 0.0026(14) 0.000
N2 0.0496(13) 0.0318(12) 0.0393(11) -0.0004(10) 0.0060(10) -0.0037(10)
N3 0.048(2) 0.072(3) 0.0381(19) 0.000 0.0049(18) 0.000
C1 0.040(2) 0.052(3) 0.079(3) 0.000 0.013(2) 0.000
C2 0.046(4) 0.42(2) 0.099(5) 0.000 0.000(3) 0.000
C3 0.090(3) 0.103(4) 0.212(6) -0.064(4) 0.085(4) -0.015(3)
C4 0.072(2) 0.0319(15) 0.0568(18) -0.0016(13) 0.0077(15) -0.0101(15)
C5 0.097(3) 0.0406(19) 0.091(3) 0.0197(19) 0.000(2) -0.0031(19)
C6 0.074(2) 0.062(2) 0.104(3) 0.012(2) 0.014(2) -0.025(2)
C7 0.161(5) 0.046(2) 0.079(3) -0.019(2) 0.021(3) -0.016(3)
C8 0.086(4) 0.082(4) 0.035(2) 0.000 0.013(2) 0.000
C9 0.113(5) 0.132(6) 0.055(3) 0.000 0.035(3) 0.000
C10 0.164(5) 0.133(5) 0.055(2) -0.029(3) 0.012(3) -0.056(4)
C1S 0.116(6) 0.176(10) 0.245(16) 0.104(12) -0.033(8) -0.038(6)
C2S 0.266(17) 0.285(19) 0.233(17) 0.134(16) -0.044(14) -0.154(15)
C3S 0.219(14) 0.30(2) 0.39(3) 0.16(2) 0.074(17) -0.104(15)
C4S 0.62(4) 0.72(4) 0.087(11) -0.07(2) 0.10(2) -0.608

loop_
_atom_type_symbol
_atom_type_description
_atom_type_scat_dispersion_real
_atom_type_scat_dispersion_imag
_atom_type_scat_source
Ti Ti 0.2776 0.4457 'International Tables Vol C Tables 4.2.6.8 and 6.1.1.4'
P P 0.1023 0.0942 'International Tables Vol C Tables 4.2.6.8 and 6.1.1.4'
S S 0.1246 0.1234 'International Tables Vol C Tables 4.2.6.8 and 6.1.1.4'
Cl Cl 0.1484 0.1585 'International Tables Vol C Tables 4.2.6.8 and 6.1.1.4'
N N 0.0061 0.0033 'International Tables Vol C Tables 4.2.6.8 and 6.1.1.4'
C C 0.0033 0.0016 'International Tables Vol C Tables 4.2.6.8 and 6.1.1.4'
H H 0.0000 0.0000 'International Tables Vol C Tables 4.2.6.8 and 6.1.1.4'

loop_
_geom_angle_atom_site_label_1
_geom_angle_atom_site_label_2
_geom_angle_atom_site_label_3
_geom_angle
_geom_angle_site_symmetry_1
_geom_angle_site_symmetry_3
_geom_angle_publ_flag
N1 Ti1 Cl2 97.23(6) . 4_565 ?
N1 Ti1 Cl2 97.23(6) . . ?
Cl2 Ti1 Cl2 117.08(8) 4_565 . ?
N1 Ti1 Cl1 156.37(11) . . ?
Cl2 Ti1 Cl1 95.03(5) 4_565 . ?
Cl2 Ti1 Cl1 95.03(5) . . ?
N1 Ti1 S1 76.21(10) . . ?
Cl2 Ti1 S1 121.46(4) 4_565 . ?
Cl2 Ti1 S1 121.46(4) . . ?
Cl1 Ti1 S1 80.16(6) . . ?
N1 Ti1 P1 32.78(9) . . ?
Cl2 Ti1 P1 112.34(4) 4_565 . ?
Cl2 Ti1 P1 112.34(4) . . ?
Cl1 Ti1 P1 123.58(6) . . ?
S1 Ti1 P1 43.43(3) . . ?
N1 P1 N2 120.54(11) . . ?
N1 P1 N2 120.54(12) . 4_565 ?
N2 P1 N2 85.89(16) . 4_565 ?
N1 P1 S1 98.05(13) . . ?
N2 P1 S1 116.78(9) . . ?
N2 P1 S1 116.78(9) 4_565 . ?
N1 P1 P2 136.60(13) . . ?
N2 P1 P2 43.01(8) . . ?
N2 P1 P2 43.01(8) 4_565 . ?
S1 P1 P2 125.36(6) . . ?
N1 P1 Ti1 43.08(12) . . ?
N2 P1 Ti1 136.97(8) . . ?
N2 P1 Ti1 136.97(8) 4_565 . ?
S1 P1 Ti1 54.97(4) . . ?
P2 P1 Ti1 179.68(5) . . ?
N3 P2 N2 108.56(14) . 4_565 ?
N3 P2 N2 108.56(14) . . ?
N2 P2 N2 82.86(16) 4_565 . ?
N3 P2 S2 114.41(17) . . ?
N2 P2 S2 119.12(9) 4_565 . ?
N2 P2 S2 119.12(9) . . ?
N3 P2 P1 117.62(17) . . ?
N2 P2 P1 41.49(8) 4_565 . ?
N2 P2 P1 41.49(8) . . ?
S2 P2 P1 127.97(7) . . ?
P1 S1 Ti1 81.61(5) . . ?
C1 N1 P1 126.8(3) . . ?
C1 N1 Ti1 129.0(3) . . ?
P1 N1 Ti1 104.14(17) . . ?
C4 N2 P1 131.00(19) . . ?
C4 N2 P2 129.1(2) . . ?
P1 N2 P2 95.50(12) . . ?
C8 N3 P2 136.3(4) . . ?
C2 C1 C3 109.8(4) . . ?
C2 C1 C3 109.8(4) . 4_565 ?
C3 C1 C3 104.6(6) . 4_565 ?
C2 C1 N1 112.0(5) . . ?
C3 C1 N1 110.1(3) . . ?
C3 C1 N1 110.1(3) 4_565 . ?
C7 C4 N2 107.4(3) . . ?
C7 C4 C5 110.9(3) . . ?
N2 C4 C5 109.2(3) . . ?
C7 C4 C6 110.4(3) . . ?
N2 C4 C6 109.6(3) . . ?
C5 C4 C6 109.4(3) . . ?
C10 C8 C10 112.3(6) . 4_565 ?
C10 C8 N3 110.4(3) . . ?
C10 C8 N3 110.4(3) 4_565 . ?
C10 C8 C9 109.5(3) . . ?
C10 C8 C9 109.5(3) 4_565 . ?
N3 C8 C9 104.4(5) . . ?
C4S C1S C4S 61(3) 3_665 . ?
C4S C1S C2S 105(5) 3_665 . ?
C4S C1S C2S 44.3(18) . . ?
C4S C1S C3S 44(4) 3_665 3_665 ?
C4S C1S C3S 104.1(19) . 3_665 ?
C2S C1S C3S 148.4(9) . 3_665 ?
C4S C2S C3S 52(5) . . ?
C4S C2S C1S 61(5) . . ?
C3S C2S C1S 113.2(18) . . ?
C4S C3S C2S 53(4) . . ?
C4S C3S C1S 46(5) . 3_665 ?
C2S C3S C1S 98.4(19) . 3_665 ?
C3S C4S C2S 75.3(19) . . ?
C3S C4S C1S 91(9) . 3_665 ?
C2S C4S C1S 166(10) . 3_665 ?
C3S C4S C4S 160(10) . 3_665 ?
C2S C4S C4S 125(10) . 3_665 ?
C1S C4S C4S 69(5) 3_665 3_665 ?
C3S C4S C1S 150(6) . . ?
C2S C4S C1S 75(7) . . ?
C1S C4S C1S 119(3) 3_665 . ?
C4S C4S C1S 50(7) 3_665 . ?

loop_
_geom_bond_atom_site_label_1
_geom_bond_atom_site_label_2
_geom_bond_distance
_geom_bond_site_symmetry_2
_geom_bond_publ_flag
Ti1 N1 2.037(3) . ?
Ti1 Cl2 2.2068(11) 4_565 ?
Ti1 Cl2 2.2068(11) . ?
Ti1 Cl1 2.2917(17) . ?
Ti1 S1 2.3938(14) . ?
Ti1 P1 2.8922(13) . ?
P1 N1 1.615(3) . ?
P1 N2 1.664(2) . ?
P1 N2 1.664(2) 4_565 ?
P1 S1 2.0097(13) . ?
P1 P2 2.5002(14) . ?
P2 N3 1.619(4) . ?
P2 N2 1.713(2) 4_565 ?
P2 N2 1.713(2) . ?
P2 S2 1.9210(16) . ?
N1 C1 1.531(5) . ?
N2 C4 1.511(4) . ?
N3 C8 1.505(6) . ?
C1 C2 1.449(8) . ?
C1 C3 1.518(6) . ?
C1 C3 1.518(6) 4_565 ?
C4 C7 1.511(5) . ?
C4 C5 1.513(5) . ?
C4 C6 1.524(5) . ?
C8 C10 1.505(6) . ?
C8 C10 1.505(6) 4_565 ?
C8 C9 1.520(8) . ?
C1S C4S 1.29(8) 3_665 ?
C1S C4S 1.56(11) . ?
C1S C2S 1.72(3) . ?
C1S C3S 1.80(3) 3_665 ?
C2S C4S 1.25(6) . ?
C2S C3S 1.52(2) . ?
C3S C4S 1.24(9) . ?
C3S C1S 1.80(3) 3_665 ?
C4S C1S 1.29(8) 3_665 ?
C4S C4S 1.46(11) 3_665 ?
